data_9011869
loop_
_publ_author_name
'Kaplunnik, L. N.'
'Pobedimskaya, E. A.'
'Belov, N. V.'

_publ_section_title
;
 Crystal structure of velikite Cu3.75Hg1.75Sn2S8
;
_journal_name_full 'Soviet Physics Crystallography'
_journal_page_first 99
_journal_page_last 100
_journal_volume 22
_journal_year 1977
_chemical_compound_source 'Khaidarkan, Kyrgyzstan'
_chemical_formula_sum 'Cu1.6 Hg0.875 S4 Sn Zn0.28'
_chemical_name_mineral Velikite
_space_group_IT_number 121
_symmetry_space_group_name_Hall 'I -4 2'
_symmetry_space_group_name_H-M 'I -4 2 m'
_cell_angle_alpha 90
_cell_angle_beta 90
_cell_angle_gamma 90
_cell_length_a 5.542
_cell_length_b 5.542
_cell_length_c 10.908
_cell_formula_units_Z 1
_cell_volume 335.026
_database_code_amcsd 0015574
_exptl_crystal_density_diffrn 5.377
_cod_original_formula_sum 'Cu1.6 Zn.28 Hg.875 Sn S4'
_cod_database_code 9011869

loop_
_space_group_symop_operation_xyz
x,y,z
1/2+x,1/2+y,1/2+z
-y,-x,z
1/2-y,1/2-x,1/2+z
y,-x,-z
1/2+y,1/2-x,1/2-z
-x,y,-z
1/2-x,1/2+y,1/2-z
-x,-y,z
1/2-x,1/2-y,1/2+z
y,x,z
1/2+y,1/2+x,1/2+z
-y,x,-z
1/2-y,1/2+x,1/2-z
x,-y,-z
1/2+x,1/2-y,1/2-z

loop_
_atom_site_label
_atom_site_fract_x
_atom_site_fract_y
_atom_site_fract_z
_atom_site_occupancy
_atom_site_U_iso_or_equiv
Cu 0.50000 0.00000 0.24980 0.40000 0.02360
Zn 0.50000 0.00000 0.24980 0.07000 0.02360
Hg 0.00000 0.00000 0.00000 0.87500 0.00662
Sn 0.00000 0.00000 0.50000 1.00000 0.01871
S 0.24350 0.24350 0.35330 1.00000 0.01717

loop_
_cod_related_entry_id
_cod_related_entry_database
_cod_related_entry_code
1 AMCSD 0015574
